data_1572499
loop_
_publ_author_name
'Liu, Zheng'
'Fang, Jun-Jie'
'Wang, Zhi-Yi'
'Xie, Yun-Peng'
'Lu, Xing'

_publ_section_title
;
 Structural diversity of copper(i) alkynyl cluster-based coordination
 polymers utilizing bifunctional pyridine carboxylic acid ligands
;
_journal_issue 38
_journal_name_full Nanoscale
_journal_page_first 17817
_journal_page_last 17824
_journal_paper_doi 10.1039/D4NR02543A
_journal_volume 16
_journal_year 2024
_chemical_formula_moiety 'C70 H84 Cu13 F6 N3 O10'
_chemical_formula_sum 'C70 H84 Cu13 F6 N3 O10'
_chemical_formula_weight 2067.42
_space_group_crystal_system triclinic
_space_group_IT_number 2
_space_group_name_Hall '-P 1'
_space_group_name_H-M_alt 'P -1'
_atom_sites_solution_hydrogens geom
_atom_sites_solution_primary iterative
_audit_creation_date 2024-06-12
_audit_creation_method
;
Olex2 1.5
(compiled 2024.02.16 svn.r378c4104 for OlexSys, GUI svn.r6928)
;
_audit_update_record
;
2024-06-12 deposited with the CCDC.	2024-09-03 downloaded from the CCDC.
;
_cell_angle_alpha 62.883(3)
_cell_angle_beta 80.888(3)
_cell_angle_gamma 70.396(3)
_cell_formula_units_Z 1
_cell_length_a 13.1388(12)
_cell_length_b 13.5488(15)
_cell_length_c 14.2759(13)
_cell_measurement_reflns_used 2362
_cell_measurement_temperature 273.15
_cell_measurement_theta_max 24.50
_cell_measurement_theta_min 2.78
_cell_volume 2130.8(4)
_computing_cell_refinement 'SAINT V8.40B (?, 2016)'
_computing_data_reduction 'SAINT V8.40B (?, 2016)'
_computing_molecular_graphics 'Olex2 1.5 (Dolomanov et al., 2009)'
_computing_publication_material 'Olex2 1.5 (Dolomanov et al., 2009)'
_computing_structure_refinement 'SHELXL 2014/7 (Sheldrick, 2015)'
_computing_structure_solution 'olex2.solve 1.5 (Bourhis et al., 2015)'
_diffrn_ambient_temperature 273.15
_diffrn_detector_area_resol_mean 7.9
_diffrn_detector_type 'CCD area detector'
_diffrn_measured_fraction_theta_full 0.949
_diffrn_measured_fraction_theta_max 0.940
_diffrn_measurement_device 'three-circle diffractometer'
_diffrn_measurement_device_type 'Bruker APEX-II CCD'
_diffrn_measurement_method '\f and \w scans'
_diffrn_radiation_type synchrotron
_diffrn_radiation_wavelength 0.71073
_diffrn_reflns_av_R_equivalents 0.0390
_diffrn_reflns_av_unetI/netI 0.0773
_diffrn_reflns_Laue_measured_fraction_full 0.949
_diffrn_reflns_Laue_measured_fraction_max 0.940
_diffrn_reflns_limit_h_max 15
_diffrn_reflns_limit_h_min -15
_diffrn_reflns_limit_k_max 9
_diffrn_reflns_limit_k_min -16
_diffrn_reflns_limit_l_max 16
_diffrn_reflns_limit_l_min -17
_diffrn_reflns_number 13533
_diffrn_reflns_point_group_measured_fraction_full 0.949
_diffrn_reflns_point_group_measured_fraction_max 0.940
_diffrn_reflns_theta_full 25.242
_diffrn_reflns_theta_max 25.413
_diffrn_reflns_theta_min 2.755
_diffrn_source_current 30.0
_diffrn_source_power 1.35
_diffrn_source_voltage 45.0
_diffrn_standards_number 0
_exptl_absorpt_coefficient_mu 3.233
_exptl_absorpt_correction_T_max 0.7452
_exptl_absorpt_correction_T_min 0.5364
_exptl_absorpt_correction_type psi-scan
_exptl_absorpt_process_details
;
SADABS-2016/2 (Bruker,2016/2) was used for absorption correction.
wR2(int) was 0.0554 before and 0.0354 after correction.
The Ratio of minimum to maximum transmission is 0.7198.
The \l/2 correction factor is Not present.
;
_exptl_crystal_colour 'clear yellow'
_exptl_crystal_colour_lustre clear
_exptl_crystal_colour_primary yellow
_exptl_crystal_density_diffrn 1.611
_exptl_crystal_description block
_exptl_crystal_F_000 1036
_exptl_crystal_size_max 0.3
_exptl_crystal_size_mid 0.2
_exptl_crystal_size_min 0.2
_refine_diff_density_max 3.157
_refine_diff_density_min -0.928
_refine_diff_density_rms 0.145
_refine_ls_extinction_method none
_refine_ls_goodness_of_fit_ref 1.070
_refine_ls_hydrogen_treatment constr
_refine_ls_matrix_type full
_refine_ls_number_parameters 649
_refine_ls_number_reflns 7409
_refine_ls_number_restraints 819
_refine_ls_restrained_S_all 1.106
_refine_ls_R_factor_all 0.1227
_refine_ls_R_factor_gt 0.0772
_refine_ls_shift/su_max 0.001
_refine_ls_shift/su_mean 0.000
_refine_ls_structure_factor_coef Fsqd
_refine_ls_weighting_details 'w=1/[\s^2^(Fo^2^)+(0.1573P)^2^+1.9761P] where P=(Fo^2^+2Fc^2^)/3'
_refine_ls_weighting_scheme calc
_refine_ls_wR_factor_gt 0.2312
_refine_ls_wR_factor_ref 0.2662
_reflns_Friedel_coverage 0.000
_reflns_number_gt 4456
_reflns_number_total 7409
_reflns_threshold_expression 'I > 2\s(I)'
_cod_data_source_file d4nr02543a2.cif
_cod_data_source_block 1d
_cod_depositor_comments 'Adding full bibliography for 1572496--1572504.cif.'
_cod_database_code 1572499
_shelx_shelxl_version_number 2014/7
_shelx_space_group_comment
;
The symmetry employed for this shelxl refinement is uniquely defined
by the following loop, which should always be used as a source of
symmetry information in preference to the above space-group names.
They are only intended as comments.
;
_shelx_estimated_absorpt_t_max 0.564
_shelx_estimated_absorpt_t_min 0.444
_olex2_refinement_description
;
1. Fixed Uiso
 At 1.2 times of:
  All C(H) groups
 At 1.5 times of:
  All C(H,H,H) groups
2. Restrained distances
 N50-C49 = N50-C52
 1.33 with sigma of 0.02
 C14-C15 = C15-C16
 1.54 with sigma of 0.02
 Cu5-C20
 1.86 with sigma of 0.01
 C20-C1I
 1.2 with sigma of 0.01
 C1F-C1H = C1F-C1I
 1.55 with sigma of 0.02
 Cu2-C20
 2.24 with sigma of 0.01
 Cu1-C20
 1.98 with sigma of 0.01
 C7-C8 = C8-C10
 1.54 with sigma of 0.02
 C8-C12 = C8-C13
 1.55 with sigma of 0.02
 C49-C48 = C53-C52
 1.38 with sigma of 0.02
 C48-C47 = C47-C53
 1.37 with sigma of 0.02
 C15-C17 = C15-C18
 1.55 with sigma of 0.02
 C11-F12
 1.29 with sigma of 0.02
 C11-F14
 1.36 with sigma of 0.02
 C11-F13
 1.27 with sigma of 0.02
 C2-C3 = C3-C4
 1.54 with sigma of 0.02
 C3-C5 = C3-C1
 1.55 with sigma of 0.02
 C19-C1A = C1A-C1B
 1.54 with sigma of 0.02
 C1A-C1C = C1A-C1D
 1.55 with sigma of 0.02
 C1E-C1F = C1F-C1G
 1.54 with sigma of 0.02
 C1E-C1H = C1E-C1I
 2.52 with sigma of 0.04
 C14-C16
 2.56 with sigma of 0.04
 C14-C17 = C14-C18
 2.52 with sigma of 0.04
 C7-C10
 2.56 with sigma of 0.04
 C7-C12 = C7-C13
 2.52 with sigma of 0.04
 N50-C48
 2.4 with sigma of 0.04
 N50-C53
 2.39 with sigma of 0.04
 C49-C47
 2.36 with sigma of 0.04
 C48-C53
 2.35 with sigma of 0.04
 C47-C52
 2.37 with sigma of 0.04
 C2-C4
 2.56 with sigma of 0.04
 C2-C5 = C2-C1
 2.52 with sigma of 0.04
 C19-C1B
 2.56 with sigma of 0.04
 C19-C1C = C19-C1D
 2.52 with sigma of 0.04
 C1E-C1G
 2.56 with sigma of 0.04
 C15-C16 \\sim C15-C17 \\sim C15-C18 \\sim C15-C14
 with sigma of 0.02
 C1F-C1G \\sim C1F-C1H \\sim C1F-C1I \\sim C1F-C1E
 with sigma of 0.02
 C1G-C1H \\sim C1G-C1I \\sim C1H-C1I
 with sigma of 0.04
 C14-C16 \\sim C14-C17 \\sim C14-C18
 with sigma of 0.04
 C1E-C1G \\sim C1E-C1H \\sim C1E-C1I
 with sigma of 0.04
 C16-C17 \\sim C16-C18 \\sim C17-C18
 with sigma of 0.04
 C8-C10 \\sim C8-C12 \\sim C8-C13 \\sim C8-C7
 with sigma of 0.02
 C10-C12 \\sim C10-C13 \\sim C12-C13
 with sigma of 0.04
 C7-C10 \\sim C7-C12 \\sim C7-C13
 with sigma of 0.04
 N50-C49 \\sim N50-C52
 with sigma of 0.02
 C49-C48 \\sim C48-C47 \\sim C47-C53 \\sim C53-C52
 with sigma of 0.02
 N50-C53 \\sim N50-C48
 with sigma of 0.04
 C47-C52 \\sim C47-C49 \\sim C53-C48 \\sim C52-C49
 with sigma of 0.04
 C11-F12 \\sim C11-F14 \\sim C11-F13
 with sigma of 0.02
 F12-F14 \\sim F14-F13 \\sim F13-F12
 with sigma of 0.03
 C11-F12 \\sim C11-F12A
 with sigma of 0.02
 C11-F14 \\sim C11-F14A
 with sigma of 0.02
 C11-F13 \\sim C11-F13A
 with sigma of 0.02
 C3-C4 \\sim C3-C5 \\sim C3-C1 \\sim C3-C2
 with sigma of 0.02
 C4-C5 \\sim C4-C1 \\sim C5-C1
 with sigma of 0.04
 C2-C4 \\sim C2-C5 \\sim C2-C1
 with sigma of 0.04
 C1A-C1B \\sim C1A-C1C \\sim C1A-C1D \\sim C1A-C19
 with sigma of 0.02
 C1B-C1C \\sim C1B-C1D \\sim C1C-C1D
 with sigma of 0.04
 C19-C1B \\sim C19-C1C \\sim C19-C1D
 with sigma of 0.04
3. Restrained planarity
 N50, C49, C48, C47, C53, C52
 with sigma of 0.1
4. Rigid bond restraints
 C1I, C1F, C1E, C1G, C1H, C20
 with sigma for 1-2 distances of 0.01 and sigma for 1-3 distances of 0.01
 C20, C1I, C1F, C1E, C1G, C1H
 with sigma for 1-2 distances of 0.01 and sigma for 1-3 distances of 0.01
 C26, C14, C15, C16, C17, C18
 with sigma for 1-2 distances of 0.01 and sigma for 1-3 distances of 0.01
 C26, C7, C8, C10, C12, C13
 with sigma for 1-2 distances of 0.01 and sigma for 1-3 distances of 0.01
 C26
 with sigma for 1-2 distances of 0.01 and sigma for 1-3 distances of 0.01
 O8, O10, C9, C11, F12, F14, F13
 with sigma for 1-2 distances of 0.01 and sigma for 1-3 distances of 0.01
 C32, C33, C54, C55, C57, C56
 with sigma for 1-2 distances of 0.01 and sigma for 1-3 distances of 0.01
 O46, O44, C45, N50, C49, C48, C47, C53, C52
 with sigma for 1-2 distances of 0.01 and sigma for 1-3 distances of 0.01
 C6, C2, C3, C4, C5, C1
 with sigma for 1-2 distances of 0.01 and sigma for 1-3 distances of 0.01
5. Uiso/Uaniso restraints and constraints
C1E \\sim C1F \\sim C1G \\sim C1H \\sim C1I: within 2A with sigma of 0.04 and
sigma for terminal atoms of 0.08 within 2A
C14 \\sim C15 \\sim C16 \\sim C17 \\sim C18: within 2A with sigma of 0.04 and
sigma for terminal atoms of 0.08 within 2A
C7 \\sim C8 \\sim C10 \\sim C12 \\sim C13: within 2A with sigma of 0.04 and
sigma for terminal atoms of 0.08 within 2A
C2 \\sim C3 \\sim C4 \\sim C5 \\sim C1: within 2A with sigma of 0.04 and sigma
for terminal atoms of 0.08 within 2A
C19 \\sim C1A \\sim C1B \\sim C1C \\sim C1D: within 2A with sigma of 0.04 and
sigma for terminal atoms of 0.08 within 2A
Uanis(C1E) \\sim Ueq, Uanis(C1F) \\sim Ueq, Uanis(C1G) \\sim Ueq, Uanis(C1H)
\\sim Ueq, Uanis(C1I) \\sim Ueq: with sigma of 0.01 and sigma for terminal
atoms of 0.02
Uanis(C20) \\sim Ueq: with sigma of 0.001 and sigma for terminal atoms of 0.002
Uanis(C26) \\sim Ueq, Uanis(C14) \\sim Ueq, Uanis(C15) \\sim Ueq, Uanis(C16)
\\sim Ueq, Uanis(C17) \\sim Ueq, Uanis(C18) \\sim Ueq: with sigma of 0.01 and
sigma for terminal atoms of 0.02
Uanis(C26) \\sim Ueq, Uanis(C7) \\sim Ueq, Uanis(C8) \\sim Ueq, Uanis(C10)
\\sim Ueq, Uanis(C12) \\sim Ueq, Uanis(C13) \\sim Ueq: with sigma of 0.01 and
sigma for terminal atoms of 0.02
Uanis(C26) \\sim Ueq: with sigma of 0.005 and sigma for terminal atoms of 0.01
Uanis(O8) \\sim Ueq, Uanis(O10) \\sim Ueq, Uanis(C9) \\sim Ueq, Uanis(C11)
\\sim Ueq, Uanis(F12) \\sim Ueq, Uanis(F14) \\sim Ueq, Uanis(F13) \\sim Ueq:
with sigma of 0.005 and sigma for terminal atoms of 0.01
Uanis(C32) \\sim Ueq, Uanis(C33) \\sim Ueq, Uanis(C54) \\sim Ueq, Uanis(C55)
\\sim Ueq, Uanis(C57) \\sim Ueq, Uanis(C56) \\sim Ueq: with sigma of 0.005 and
sigma for terminal atoms of 0.01
Uanis(C45) \\sim Ueq, Uanis(N50) \\sim Ueq, Uanis(C49) \\sim Ueq, Uanis(C48)
\\sim Ueq, Uanis(C47) \\sim Ueq, Uanis(C53) \\sim Ueq, Uanis(C52) \\sim Ueq,
Uanis(O46) \\sim Ueq, Uanis(O44) \\sim Ueq: with sigma of 0.005 and sigma for
terminal atoms of 0.01
Uanis(C6) \\sim Ueq, Uanis(C2) \\sim Ueq, Uanis(C3) \\sim Ueq, Uanis(C4) \\sim
Ueq, Uanis(C5) \\sim Ueq, Uanis(C1) \\sim Ueq: with sigma of 0.01 and sigma for
terminal atoms of 0.02
6. Rigid body (RIGU) restrains
 C1E, C1F, C1G, C1H, C1I
 with sigma for 1-2 distances of 0.004 and sigma for 1-3 distances of 0.004
 C14, C15, C16, C17, C18
 with sigma for 1-2 distances of 0.004 and sigma for 1-3 distances of 0.004
 C7, C8, C10, C12, C13
 with sigma for 1-2 distances of 0.004 and sigma for 1-3 distances of 0.004
 N50, C49, C48, C47, C53, C52
 with sigma for 1-2 distances of 0.004 and sigma for 1-3 distances of 0.004
 C2, C3, C4, C5, C1
 with sigma for 1-2 distances of 0.004 and sigma for 1-3 distances of 0.004
 C19, C1A, C1B, C1C, C1D
 with sigma for 1-2 distances of 0.004 and sigma for 1-3 distances of 0.004
7. Others
 Sof(F14A)=Sof(F12A)=Sof(F13A)=1-FVAR(1)
 Sof(F12)=Sof(F14)=Sof(F13)=FVAR(1)
 Sof(C14)=Sof(H14A)=Sof(H14B)=Sof(H14C)=Sof(C15)=Sof(C16)=Sof(H16A)=Sof(H16B)=
 Sof(H16C)=Sof(C17)=Sof(C18)=Sof(H18A)=Sof(H18B)=Sof(H18C)=1-FVAR(2)
 Sof(C7)=Sof(H7A)=Sof(H7B)=Sof(H7C)=Sof(C8)=Sof(C10)=Sof(C12)=Sof(H12A)=
 Sof(H12B)=Sof(H12C)=Sof(C13)=Sof(H13A)=Sof(H13B)=Sof(H13C)=FVAR(2)
 Sof(C19)=Sof(H19A)=Sof(H19B)=Sof(H19C)=Sof(C1A)=Sof(C1B)=Sof(H1BA)=Sof(H1BB)=
 Sof(H1BC)=Sof(C1C)=Sof(C1D)=Sof(H1DA)=Sof(H1DB)=Sof(H1DC)=1-FVAR(3)
 Sof(C2)=Sof(H2A)=Sof(H2B)=Sof(H2C)=Sof(C3)=Sof(C4)=Sof(H4A)=Sof(H4B)=Sof(H4C)=
 Sof(C5)=Sof(C1)=Sof(H1A)=Sof(H1B)=Sof(H1C)=FVAR(3)
 Fixed Sof: Cu1(0.5) Cu34(0.5) O46(0.5) O44(0.5) C45(0.5) Cu51(0.5) N50(0.5)
 C49(0.5) H49(0.5) C48(0.5) H48(0.5) C47(0.5) C53(0.5) H53(0.5) C52(0.5)
 H52(0.5)
8.a Me refined with riding coordinates:
 C14(H14A,H14B,H14C), C16(H16A,H16B,H16C), C1H(H1HA,H1HB,H1HC)
8.b Aromatic/amide H refined with riding coordinates:
 C39(H39), C43(H43), C40(H40), C42(H42), C49(H49), C48(H48), C53(H53), C52(H52)
8.c Idealised Me refined as rotating group:
 C55(H55A,H55B,H55C), C57(H57A,H57B,H57C), C56(H56A,H56B,H56C), C2(H2A,H2B,
 H2C), C4(H4A,H4B,H4C), C1(H1A,H1B,H1C), C7(H7A,H7B,H7C), C12(H12A,H12B,H12C),
 C13(H13A,H13B,H13C), C18(H18A,H18B,H18C), C19(H19A,H19B,H19C), C1B(H1BA,H1BB,
 H1BC), C1D(H1DA,H1DB,H1DC), C1E(H1EA,H1EB,H1EC), C1G(H1GA,H1GB,H1GC)
;
_olex2_submission_special_instructions 'No special instructions were received'

loop_
_space_group_symop_operation_xyz
'x, y, z'
'-x, -y, -z'

loop_
_atom_site_label
_atom_site_type_symbol
_atom_site_fract_x
_atom_site_fract_y
_atom_site_fract_z
_atom_site_U_iso_or_equiv
_atom_site_adp_type
_atom_site_occupancy
_atom_site_site_symmetry_order
_atom_site_calc_flag
_atom_site_refinement_flags_posn
_atom_site_refinement_flags_adp
_atom_site_refinement_flags_occupancy
_atom_site_disorder_assembly
_atom_site_disorder_group
Cu3 Cu 0.35893(8) 0.43457(11) 0.57077(9) 0.0452(3) Uani 1 1 d . . . . .
Cu4 Cu 0.43441(9) 0.58289(11) 0.39816(10) 0.0489(4) Uani 1 1 d . . . . .
Cu5 Cu 0.25681(9) 0.69791(12) 0.44770(11) 0.0581(4) Uani 1 1 d D . . . .
Cu2 Cu 0.40223(9) 0.60263(12) 0.59433(11) 0.0583(4) Uani 1 1 d D . . . .
Cu7 Cu 0.51345(10) 0.75686(12) 0.28241(11) 0.0593(4) Uani 1 1 d . . . . .
Cu1 Cu 0.1803(3) 0.5958(3) 0.6927(3) 0.0882(11) Uani 0.5 1 d D . P A -1
O37 O 0.2234(5) 0.3998(7) 0.5643(6) 0.063(2) Uani 1 1 d . . . . .
O35 O 0.1288(5) 0.4616(8) 0.6814(6) 0.067(2) Uani 1 1 d . . . . .
C6 C 0.3603(8) 0.7499(10) 0.3319(9) 0.057(3) Uani 1 1 d . U . . .
N41 N -0.1215(6) 0.3119(8) 0.5910(8) 0.061(2) Uani 1 1 d . . . . .
C36 C 0.1425(7) 0.4146(10) 0.6205(8) 0.054(3) Uani 1 1 d . . . . .
O8 O 0.5978(7) 0.8635(8) 0.2372(7) 0.086(2) Uani 1 1 d . U . . .
C38 C 0.0519(7) 0.3738(9) 0.6120(8) 0.051(2) Uani 1 1 d . . . . .
C39 C -0.0410(8) 0.3852(12) 0.6751(9) 0.074(4) Uani 1 1 d . . . . .
H39 H -0.0457 0.4127 0.7251 0.089 Uiso 1 1 calc R U . . .
C43 C 0.0552(7) 0.3269(11) 0.5459(9) 0.066(3) Uani 1 1 d . . . . .
H43 H 0.1174 0.3133 0.5066 0.079 Uiso 1 1 calc R U . . .
C26 C 0.4352(7) 0.4276(8) 0.4369(7) 0.044(2) Uani 1 1 d . U . . .
C40 C -0.1236(8) 0.3545(14) 0.6606(10) 0.084(4) Uani 1 1 d . . . . .
H40 H -0.1857 0.3634 0.7012 0.101 Uiso 1 1 calc R U . . .
C32 C 0.3960(7) 0.4155(8) 0.7052(8) 0.047(2) Uani 1 1 d . U . . .
C42 C -0.0317(8) 0.2991(10) 0.5362(10) 0.065(3) Uani 1 1 d . . . . .
H42 H -0.0273 0.2694 0.4880 0.078 Uiso 1 1 calc R U . . .
C33 C 0.4053(9) 0.4083(10) 0.7945(9) 0.063(3) Uani 1 1 d . U . . .
O10 O 0.7477(8) 0.7866(9) 0.1720(9) 0.105(3) Uani 1 1 d . U . . .
C54 C 0.4494(10) 0.3972(12) 0.8893(10) 0.075(3) Uani 1 1 d . U . . .
C55 C 0.5718(10) 0.3896(14) 0.8688(11) 0.096(4) Uani 1 1 d . U . . .
H55A H 0.6091 0.3245 0.8532 0.144 Uiso 1 1 calc R U . . .
H55B H 0.6025 0.3798 0.9303 0.144 Uiso 1 1 calc R U . . .
H55C H 0.5789 0.4598 0.8102 0.144 Uiso 1 1 calc R U . . .
C9 C 0.6883(11) 0.8552(12) 0.1998(10) 0.077(3) Uani 1 1 d . U . . .
C57 C 0.3891(13) 0.5040(14) 0.9078(13) 0.107(4) Uani 1 1 d . U . . .
H57A H 0.3355 0.5555 0.8543 0.161 Uiso 1 1 calc R U . . .
H57B H 0.4391 0.5431 0.9052 0.161 Uiso 1 1 calc R U . . .
H57C H 0.3546 0.4808 0.9757 0.161 Uiso 1 1 calc R U . . .
C56 C 0.4409(14) 0.2848(15) 0.9822(13) 0.119(5) Uani 1 1 d . U . . .
H56A H 0.3666 0.2861 0.9936 0.178 Uiso 1 1 calc R U . . .
H56B H 0.4687 0.2775 1.0441 0.178 Uiso 1 1 calc R U . . .
H56C H 0.4821 0.2200 0.9674 0.178 Uiso 1 1 calc R U . . .
Cu34 Cu 0.2683(3) 0.3670(4) 0.8063(3) 0.0757(11) Uani 0.5 1 d . . P A -1
O46 O 0.0972(18) 0.5747(19) 0.8284(18) 0.096(5) Uani 0.5 1 d . U P A -1
O44 O 0.1644(14) 0.3842(17) 0.9226(14) 0.077(4) Uani 0.5 1 d . U P A -1
C45 C 0.109(3) 0.481(3) 0.896(3) 0.087(6) Uani 0.5 1 d . U P A -1
Cu51 Cu -0.2431(2) 0.5512(4) 1.2433(3) 0.0598(9) Uani 0.5 1 d . . P A -1
N50 N -0.1370(18) 0.5216(19) 1.1333(17) 0.084(5) Uani 0.5 1 d D U P A -1
C49 C -0.086(2) 0.415(2) 1.1410(18) 0.095(6) Uani 0.5 1 d D U P A -1
H49 H -0.1048 0.3515 1.1934 0.114 Uiso 0.5 1 calc R U P A -1
C48 C -0.0035(19) 0.3999(17) 1.0707(18) 0.092(5) Uani 0.5 1 d D U P A -1
H48 H 0.0348 0.3257 1.0769 0.110 Uiso 0.5 1 calc R U P A -1
C47 C 0.021(2) 0.4949(19) 0.992(2) 0.087(5) Uani 0.5 1 d D U P A -1
C53 C -0.031(2) 0.6031(18) 0.9868(19) 0.095(5) Uani 0.5 1 d D U P A -1
H53 H -0.0156 0.6686 0.9329 0.114 Uiso 0.5 1 calc R U P A -1
C52 C -0.106(2) 0.6122(19) 1.064(2) 0.094(6) Uani 0.5 1 d D U P A -1
H52 H -0.1344 0.6830 1.0684 0.113 Uiso 0.5 1 calc R U P A -1
C11 C 0.7355(10) 0.9434(12) 0.1955(11) 0.095(4) Uani 1 1 d D U . . .
F12 F 0.823(3) 0.889(6) 0.248(5) 0.103(10) Uani 0.17(2) 1 d D U P B 1
F14 F 0.672(4) 1.006(5) 0.242(5) 0.101(10) Uani 0.17(2) 1 d D U P B 1
F13 F 0.756(6) 1.013(4) 0.103(2) 0.091(9) Uani 0.17(2) 1 d D U P B 1
F14A F 0.757(3) 0.931(2) 0.2854(14) 0.212(11) Uani 0.83(2) 1 d D . P B 2
F12A F 0.8286(17) 0.942(3) 0.153(3) 0.245(13) Uani 0.83(2) 1 d D . P B 2
F13A F 0.6776(17) 1.0475(10) 0.148(3) 0.204(11) Uani 0.83(2) 1 d D . P B 2
C2 C 0.283(4) 1.061(4) 0.223(4) 0.084(10) Uani 0.32(4) 1 d D U P C 1
H2A H 0.2148 1.1186 0.1976 0.126 Uiso 0.32(4) 1 calc R U P C 1
H2B H 0.3398 1.0967 0.1981 0.126 Uiso 0.32(4) 1 calc R U P C 1
H2C H 0.2824 1.0239 0.2982 0.126 Uiso 0.32(4) 1 calc R U P C 1
C3 C 0.303(2) 0.969(3) 0.181(3) 0.078(8) Uani 0.32(4) 1 d D U P C 1
C4 C 0.196(3) 0.970(4) 0.147(4) 0.080(10) Uani 0.32(4) 1 d D U P C 1
H4A H 0.1516 0.9438 0.2075 0.119 Uiso 0.32(4) 1 calc R U P C 1
H4B H 0.2122 0.9194 0.1129 0.119 Uiso 0.32(4) 1 calc R U P C 1
H4C H 0.1590 1.0477 0.0986 0.119 Uiso 0.32(4) 1 calc R U P C 1
C5 C 0.353(5) 0.846(3) 0.270(5) 0.073(9) Uani 0.32(4) 1 d D U P C 1
C1 C 0.383(4) 0.992(6) 0.086(4) 0.089(10) Uani 0.32(4) 1 d D U P C 1
H1A H 0.4229 1.0384 0.0880 0.134 Uiso 0.32(4) 1 calc R U P C 1
H1B H 0.3433 1.0318 0.0216 0.134 Uiso 0.32(4) 1 calc R U P C 1
H1C H 0.4320 0.9190 0.0904 0.134 Uiso 0.32(4) 1 calc R U P C 1
C7 C 0.5023(16) 0.2307(17) 0.3181(13) 0.090(5) Uani 0.692(15) 1 d D U P D 1
H7A H 0.4616 0.3033 0.2652 0.134 Uiso 0.692(15) 1 calc R U P D 1
H7B H 0.4925 0.1677 0.3104 0.134 Uiso 0.692(15) 1 calc R U P D 1
H7C H 0.5775 0.2258 0.3104 0.134 Uiso 0.692(15) 1 calc R U P D 1
C8 C 0.4629(11) 0.2231(12) 0.4271(12) 0.076(4) Uani 0.692(15) 1 d D U P D 1
C10 C 0.4587(16) 0.3357(14) 0.4303(16) 0.053(4) Uani 0.692(15) 1 d D U P D 1
C12 C 0.5351(17) 0.1205(14) 0.5175(14) 0.102(6) Uani 0.692(15) 1 d D U P D 1
H12A H 0.5733 0.0601 0.4959 0.153 Uiso 0.692(15) 1 calc R U P D 1
H12B H 0.4911 0.0911 0.5779 0.153 Uiso 0.692(15) 1 calc R U P D 1
H12C H 0.5860 0.1462 0.5350 0.153 Uiso 0.692(15) 1 calc R U P D 1
C13 C 0.3467(13) 0.2142(17) 0.4452(18) 0.095(5) Uani 0.692(15) 1 d D U P D 1
H13A H 0.3007 0.2798 0.3905 0.143 Uiso 0.692(15) 1 calc R U P D 1
H13B H 0.3205 0.2133 0.5122 0.143 Uiso 0.692(15) 1 calc R U P D 1
H13C H 0.3466 0.1438 0.4442 0.143 Uiso 0.692(15) 1 calc R U P D 1
C14 C 0.535(2) 0.184(3) 0.363(3) 0.078(8) Uani 0.308(15) 1 d D U P D 2
H14A H 0.5934 0.1594 0.4092 0.117 Uiso 0.308(15) 1 calc R U P D 2
H14B H 0.5265 0.1167 0.3615 0.117 Uiso 0.308(15) 1 calc R U P D 2
H14C H 0.5506 0.2356 0.2936 0.117 Uiso 0.308(15) 1 calc R U P D 2
C15 C 0.430(2) 0.246(2) 0.4039(18) 0.066(7) Uani 0.308(15) 1 d D U P D 2
C16 C 0.332(2) 0.288(3) 0.334(3) 0.074(8) Uani 0.308(15) 1 d D U P D 2
H16A H 0.3230 0.2223 0.3302 0.111 Uiso 0.308(15) 1 calc R U P D 2
H16B H 0.2685 0.3235 0.3640 0.111 Uiso 0.308(15) 1 calc R U P D 2
H16C H 0.3445 0.3429 0.2649 0.111 Uiso 0.308(15) 1 calc R U P D 2
C17 C 0.443(4) 0.352(3) 0.409(3) 0.055(8) Uani 0.308(15) 1 d D U P D 2
C18 C 0.406(3) 0.158(3) 0.515(2) 0.076(8) Uani 0.308(15) 1 d D U P D 2
H18A H 0.4033 0.0898 0.5122 0.114 Uiso 0.308(15) 1 calc R U P D 2
H18B H 0.3375 0.1931 0.5402 0.114 Uiso 0.308(15) 1 calc R U P D 2
H18C H 0.4618 0.1372 0.5629 0.114 Uiso 0.308(15) 1 calc R U P D 2
C19 C 0.335(3) 1.048(2) 0.249(2) 0.130(9) Uani 0.68(4) 1 d D U P C 2
H19A H 0.3627 1.1073 0.1935 0.195 Uiso 0.68(4) 1 calc R U P C 2
H19B H 0.3909 0.9955 0.3005 0.195 Uiso 0.68(4) 1 calc R U P C 2
H19C H 0.2744 1.0839 0.2818 0.195 Uiso 0.68(4) 1 calc R U P C 2
C1A C 0.3008(14) 0.9813(17) 0.2035(17) 0.101(6) Uani 0.68(4) 1 d D U P C 2
C1B C 0.1794(15) 1.001(2) 0.203(3) 0.127(9) Uani 0.68(4) 1 d D U P C 2
H1BA H 0.1513 0.9799 0.2731 0.191 Uiso 0.68(4) 1 calc R U P C 2
H1BB H 0.1666 0.9536 0.1748 0.191 Uiso 0.68(4) 1 calc R U P C 2
H1BC H 0.1440 1.0812 0.1594 0.191 Uiso 0.68(4) 1 calc R U P C 2
C1C C 0.345(2) 0.8489(17) 0.269(3) 0.076(6) Uani 0.68(4) 1 d D U P C 2
C1D C 0.347(2) 1.007(3) 0.0902(19) 0.121(9) Uani 0.68(4) 1 d D U P C 2
H1DA H 0.3385 1.0891 0.0516 0.182 Uiso 0.68(4) 1 calc R U P C 2
H1DB H 0.3082 0.9849 0.0552 0.182 Uiso 0.68(4) 1 calc R U P C 2
H1DC H 0.4220 0.9644 0.0937 0.182 Uiso 0.68(4) 1 calc R U P C 2
C20 C 0.2386(5) 0.7147(5) 0.5864(5) 0.0260(16) Uani 1 1 d D U . . .
C1E C 0.1564(19) 0.824(2) 0.7767(16) 0.208(8) Uani 1 1 d D U . . .
H1EA H 0.2200 0.8411 0.7814 0.311 Uiso 1 1 calc R U . . .
H1EB H 0.1669 0.7418 0.8159 0.311 Uiso 1 1 calc R U . . .
H1EC H 0.0957 0.8652 0.8052 0.311 Uiso 1 1 calc R U . . .
C1F C 0.1346(14) 0.8616(14) 0.6589(16) 0.171(6) Uani 1 1 d D U . . .
C1G C 0.169(2) 0.9731(17) 0.5871(18) 0.206(8) Uani 1 1 d D U . . .
H1GA H 0.1091 1.0407 0.5807 0.309 Uiso 1 1 calc R U . . .
H1GB H 0.1884 0.9752 0.5187 0.309 Uiso 1 1 calc R U . . .
H1GC H 0.2291 0.9723 0.6177 0.309 Uiso 1 1 calc R U . . .
C1H C 0.0114(15) 0.878(2) 0.653(2) 0.224(8) Uani 1 1 d D U . . .
H1HA H -0.0038 0.8063 0.6985 0.336 Uiso 1 1 calc R U . . .
H1HB H -0.0311 0.9376 0.6736 0.336 Uiso 1 1 calc R U . . .
H1HC H -0.0063 0.9000 0.5815 0.336 Uiso 1 1 calc R U . . .
C1I C 0.2041(13) 0.7565(14) 0.6357(12) 0.122(5) Uani 1 1 d D U . . .

loop_
_atom_site_aniso_label
_atom_site_aniso_U_11
_atom_site_aniso_U_22
_atom_site_aniso_U_33
_atom_site_aniso_U_23
_atom_site_aniso_U_13
_atom_site_aniso_U_12
Cu3 0.0384(6) 0.0625(8) 0.0521(7) -0.0344(6) 0.0154(5) -0.0293(5)
Cu4 0.0462(7) 0.0547(8) 0.0584(8) -0.0325(7) 0.0147(5) -0.0256(6)
Cu5 0.0379(6) 0.0724(9) 0.0768(9) -0.0389(8) 0.0156(6) -0.0294(6)
Cu2 0.0423(7) 0.0768(10) 0.0813(9) -0.0559(8) 0.0139(6) -0.0234(6)
Cu7 0.0476(7) 0.0661(9) 0.0699(9) -0.0303(8) 0.0167(6) -0.0305(6)
Cu1 0.094(2) 0.127(3) 0.078(2) -0.056(2) 0.0398(17) -0.076(2)
O37 0.049(4) 0.103(6) 0.059(4) -0.044(4) 0.016(3) -0.045(4)
O35 0.043(4) 0.108(6) 0.066(5) -0.047(5) 0.014(3) -0.034(4)
C6 0.044(5) 0.060(6) 0.065(6) -0.027(5) 0.011(4) -0.021(4)
N41 0.042(5) 0.066(6) 0.078(6) -0.026(5) 0.000(4) -0.029(4)
C36 0.029(5) 0.073(7) 0.047(6) -0.010(6) 0.001(4) -0.023(5)
O8 0.077(4) 0.080(4) 0.104(5) -0.036(4) 0.013(3) -0.037(3)
C38 0.033(5) 0.067(7) 0.054(6) -0.024(6) 0.010(4) -0.023(5)
C39 0.050(6) 0.127(11) 0.074(8) -0.050(8) 0.020(5) -0.059(7)
C43 0.031(5) 0.096(9) 0.086(8) -0.051(8) 0.012(5) -0.027(5)
C26 0.042(4) 0.049(4) 0.049(4) -0.023(3) 0.007(3) -0.022(3)
C40 0.041(6) 0.152(14) 0.067(8) -0.049(9) 0.026(5) -0.047(7)
C32 0.038(4) 0.052(4) 0.054(4) -0.022(3) 0.009(3) -0.023(3)
C42 0.040(5) 0.086(9) 0.086(8) -0.051(7) 0.012(5) -0.024(6)
C33 0.059(4) 0.069(5) 0.069(4) -0.034(4) 0.006(3) -0.027(4)
O10 0.094(6) 0.089(6) 0.122(7) -0.038(5) 0.048(5) -0.047(5)
C54 0.072(5) 0.088(5) 0.068(4) -0.034(4) -0.001(4) -0.027(4)
C55 0.080(6) 0.127(9) 0.091(7) -0.048(6) -0.009(5) -0.038(6)
C9 0.073(5) 0.076(5) 0.075(5) -0.027(4) 0.008(4) -0.026(4)
C57 0.112(8) 0.130(7) 0.117(8) -0.083(7) -0.014(6) -0.032(6)
C56 0.123(8) 0.127(7) 0.094(7) -0.023(6) -0.006(6) -0.055(7)
Cu34 0.058(2) 0.141(4) 0.084(3) -0.086(3) 0.0430(19) -0.064(3)
O46 0.104(7) 0.093(6) 0.094(6) -0.048(4) 0.008(5) -0.027(5)
O44 0.076(6) 0.087(5) 0.074(6) -0.039(4) 0.004(4) -0.029(4)
C45 0.087(7) 0.090(7) 0.085(7) -0.039(5) -0.002(5) -0.027(4)
Cu51 0.0411(15) 0.104(3) 0.064(2) -0.058(2) 0.0222(14) -0.0358(19)
N50 0.081(7) 0.091(6) 0.081(7) -0.039(4) -0.003(4) -0.023(4)
C49 0.096(7) 0.095(6) 0.093(7) -0.043(4) 0.006(5) -0.026(4)
C48 0.091(7) 0.091(6) 0.091(6) -0.042(4) 0.006(4) -0.024(4)
C47 0.087(7) 0.090(5) 0.088(6) -0.041(4) 0.000(4) -0.026(4)
C53 0.097(7) 0.094(6) 0.094(7) -0.042(4) 0.006(4) -0.028(4)
C52 0.095(7) 0.095(6) 0.092(7) -0.042(4) 0.004(4) -0.028(4)
C11 0.091(5) 0.094(5) 0.100(6) -0.035(4) 0.002(4) -0.039(4)
F12 0.098(11) 0.107(14) 0.104(13) -0.040(9) -0.007(9) -0.035(8)
F14 0.102(15) 0.098(13) 0.108(14) -0.046(11) -0.003(9) -0.035(8)
F13 0.088(13) 0.087(12) 0.100(10) -0.032(7) -0.002(8) -0.041(9)
F14A 0.30(3) 0.23(2) 0.173(15) -0.048(15) -0.042(17) -0.20(2)
F12A 0.128(14) 0.25(2) 0.44(4) -0.19(3) 0.136(19) -0.148(16)
F13A 0.176(16) 0.060(8) 0.33(3) -0.010(12) -0.101(17) -0.047(8)
C2 0.090(16) 0.070(11) 0.078(15) -0.024(10) -0.009(11) -0.015(10)
C3 0.077(10) 0.071(9) 0.077(10) -0.026(6) 0.001(6) -0.022(7)
C4 0.076(11) 0.076(15) 0.081(15) -0.035(11) 0.000(8) -0.014(9)
C5 0.071(12) 0.070(9) 0.073(11) -0.028(6) 0.003(8) -0.022(7)
C1 0.085(14) 0.088(16) 0.077(12) -0.024(9) 0.004(9) -0.022(11)
C7 0.100(11) 0.084(11) 0.109(8) -0.061(7) 0.014(7) -0.035(9)
C8 0.083(7) 0.070(6) 0.101(7) -0.052(5) 0.013(5) -0.038(5)
C10 0.052(7) 0.058(6) 0.059(8) -0.029(6) 0.017(6) -0.031(5)
C12 0.113(10) 0.073(7) 0.122(9) -0.044(7) 0.000(8) -0.027(7)
C13 0.093(7) 0.092(11) 0.136(12) -0.066(10) 0.017(7) -0.053(7)
C14 0.089(11) 0.073(13) 0.081(14) -0.048(11) 0.008(9) -0.020(9)
C15 0.080(10) 0.061(8) 0.070(9) -0.040(7) 0.007(6) -0.024(6)
C16 0.089(11) 0.070(14) 0.078(12) -0.042(10) 0.001(9) -0.027(9)
C17 0.060(12) 0.058(9) 0.056(12) -0.033(8) 0.010(8) -0.019(7)
C18 0.095(15) 0.068(12) 0.076(10) -0.036(8) 0.007(8) -0.035(10)
C19 0.15(2) 0.086(14) 0.130(17) -0.035(13) -0.015(14) -0.018(13)
C1A 0.094(10) 0.080(10) 0.097(11) -0.030(9) 0.006(9) -0.004(8)
C1B 0.102(10) 0.105(16) 0.132(18) -0.037(14) -0.002(9) 0.000(9)
C1C 0.042(9) 0.083(10) 0.085(11) -0.034(8) 0.017(8) -0.006(7)
C1D 0.107(17) 0.113(17) 0.100(11) -0.029(10) 0.002(10) -0.007(14)
C20 0.0245(18) 0.0255(18) 0.0279(18) -0.0100(11) -0.0005(10) -0.0095(11)
C1E 0.242(15) 0.213(14) 0.196(9) -0.125(9) 0.014(9) -0.055(12)
C1F 0.180(9) 0.166(8) 0.185(9) -0.108(7) 0.016(7) -0.032(6)
C1G 0.231(15) 0.176(9) 0.220(13) -0.100(9) 0.008(11) -0.058(10)
C1H 0.176(9) 0.232(16) 0.252(16) -0.115(13) 0.012(9) -0.038(8)
C1I 0.119(8) 0.145(8) 0.123(8) -0.061(7) -0.007(6) -0.055(6)

loop_
_atom_type_symbol
_atom_type_description
_atom_type_scat_dispersion_real
_atom_type_scat_dispersion_imag
_atom_type_scat_source
C C 0.0033 0.0016 'International Tables Vol C Tables 4.2.6.8 and 6.1.1.4'
H H 0.0000 0.0000 'International Tables Vol C Tables 4.2.6.8 and 6.1.1.4'
Cu Cu 0.3201 1.2651 'International Tables Vol C Tables 4.2.6.8 and 6.1.1.4'
F F 0.0171 0.0103 'International Tables Vol C Tables 4.2.6.8 and 6.1.1.4'
N N 0.0061 0.0033 'International Tables Vol C Tables 4.2.6.8 and 6.1.1.4'
O O 0.0106 0.0060 'International Tables Vol C Tables 4.2.6.8 and 6.1.1.4'

loop_
_geom_angle_atom_site_label_1
_geom_angle_atom_site_label_2
_geom_angle_atom_site_label_3
_geom_angle
_geom_angle_site_symmetry_1
_geom_angle_site_symmetry_3
_geom_angle_publ_flag
Cu4 Cu3 Cu4 69.51(5) . 2_666 ?
Cu4 Cu3 Cu2 65.06(5) . . ?
Cu4 Cu3 Cu7 123.39(5) . 2_666 ?
Cu2 Cu3 Cu4 59.00(4) . 2_666 ?
Cu7 Cu3 Cu4 58.11(4) 2_666 2_666 ?
Cu7 Cu3 Cu2 101.23(6) 2_666 . ?
O37 Cu3 Cu4 120.3(2) . . ?
O37 Cu3 Cu4 164.3(2) . 2_666 ?
O37 Cu3 Cu2 135.1(2) . . ?
O37 Cu3 Cu7 107.6(2) . 2_666 ?
O37 Cu3 C26 100.2(3) . . ?
C26 Cu3 Cu4 45.5(3) . . ?
C26 Cu3 Cu4 77.9(2) . 2_666 ?
C26 Cu3 Cu2 107.6(3) . . ?
C26 Cu3 Cu7 100.7(3) . 2_666 ?
C32 Cu3 Cu4 117.2(3) . . ?
C32 Cu3 Cu4 61.1(3) . 2_666 ?
C32 Cu3 Cu2 57.4(3) . . ?
C32 Cu3 Cu7 53.3(3) . 2_666 ?
C32 Cu3 O37 117.4(3) . . ?
C32 Cu3 C26 138.5(4) . . ?
Cu3 Cu4 Cu3 110.49(5) . 2_666 ?
Cu3 Cu4 Cu2 86.18(5) . 2_666 ?
Cu3 Cu4 Cu2 57.80(4) . . ?
Cu3 Cu4 Cu2 81.00(4) 2_666 . ?
Cu5 Cu4 Cu3 129.51(6) . 2_666 ?
Cu5 Cu4 Cu3 72.28(5) . . ?
Cu5 Cu4 Cu2 57.31(5) . . ?
Cu5 Cu4 Cu2 158.37(7) . 2_666 ?
Cu5 Cu4 Cu7 97.84(6) . . ?
Cu2 Cu4 Cu3 59.71(4) 2_666 2_666 ?
Cu2 Cu4 Cu2 112.74(5) 2_666 . ?
Cu7 Cu4 Cu3 157.61(6) . . ?
Cu7 Cu4 Cu3 59.86(4) . 2_666 ?
Cu7 Cu4 Cu2 99.86(5) . . ?
Cu7 Cu4 Cu2 103.05(6) . 2_666 ?
C6 Cu4 Cu3 122.8(3) . . ?
C6 Cu4 Cu3 104.9(3) . 2_666 ?
C6 Cu4 Cu5 50.6(3) . . ?
C6 Cu4 Cu2 151.0(3) . 2_666 ?
C6 Cu4 Cu2 86.3(3) . . ?
C6 Cu4 Cu7 50.3(3) . . ?
C6 Cu4 C32 98.0(4) . 2_666 ?
C26 Cu4 Cu3 105.4(3) . 2_666 ?
C26 Cu4 Cu3 49.5(3) . . ?
C26 Cu4 Cu5 111.1(3) . . ?
C26 Cu4 Cu2 49.8(3) . 2_666 ?
C26 Cu4 Cu2 104.4(3) . . ?
C26 Cu4 Cu7 149.2(3) . . ?
C26 Cu4 C6 149.0(4) . . ?
C26 Cu4 C32 99.7(4) . 2_666 ?
C32 Cu4 Cu3 138.2(2) 2_666 . ?
C32 Cu4 Cu3 43.3(2) 2_666 2_666 ?
C32 Cu4 Cu5 148.0(2) 2_666 . ?
C32 Cu4 Cu2 53.4(2) 2_666 2_666 ?
C32 Cu4 Cu2 123.5(2) 2_666 . ?
C32 Cu4 Cu7 50.3(2) 2_666 . ?
Cu4 Cu5 Cu2 68.13(5) . . ?
C6 Cu5 Cu4 49.5(3) . . ?
C6 Cu5 Cu2 93.5(3) . . ?
C6 Cu5 N41 117.0(4) . 2_566 ?
C6 Cu5 C20 126.5(4) . . ?
N41 Cu5 Cu4 116.9(3) 2_566 . ?
N41 Cu5 Cu2 144.2(3) 2_566 . ?
N41 Cu5 C20 111.8(3) 2_566 . ?
C20 Cu5 Cu4 121.51(18) . . ?
C20 Cu5 Cu2 53.42(17) . . ?
Cu3 Cu2 Cu4 57.13(4) . . ?
Cu3 Cu2 Cu1 74.20(8) . . ?
Cu4 Cu2 Cu3 61.29(4) 2_666 . ?
Cu4 Cu2 Cu4 67.26(5) 2_666 . ?
Cu4 Cu2 Cu1 125.04(9) 2_666 . ?
Cu4 Cu2 Cu1 113.92(8) . . ?
Cu5 Cu2 Cu3 70.69(5) . . ?
Cu5 Cu2 Cu4 54.56(4) . . ?
Cu5 Cu2 Cu4 118.26(6) . 2_666 ?
Cu5 Cu2 Cu1 69.67(8) . . ?
C26 Cu2 Cu3 102.9(3) 2_666 . ?
C26 Cu2 Cu4 74.2(3) 2_666 . ?
C26 Cu2 Cu4 45.5(3) 2_666 2_666 ?
C26 Cu2 Cu5 123.1(3) 2_666 . ?
C26 Cu2 Cu1 165.7(3) 2_666 . ?
C26 Cu2 C32 100.8(3) 2_666 . ?
C26 Cu2 C10 33.5(5) 2_666 2_666 ?
C26 Cu2 C17 32.1(9) 2_666 2_666 ?
C26 Cu2 C20 153.1(3) 2_666 . ?
C32 Cu2 Cu3 44.7(2) . . ?
C32 Cu2 Cu4 98.2(2) . . ?
C32 Cu2 Cu4 58.8(2) . 2_666 ?
C32 Cu2 Cu5 108.6(2) . . ?
C32 Cu2 Cu1 67.1(2) . . ?
C10 Cu2 Cu3 136.1(4) 2_666 . ?
C10 Cu2 Cu4 93.4(5) 2_666 . ?
C10 Cu2 Cu4 78.1(4) 2_666 2_666 ?
C10 Cu2 Cu5 121.0(5) 2_666 . ?
C10 Cu2 Cu1 148.9(5) 2_666 . ?
C10 Cu2 C32 125.6(5) 2_666 . ?
C17 Cu2 Cu3 134.8(9) 2_666 . ?
C17 Cu2 Cu4 98.2(10) 2_666 . ?
C17 Cu2 Cu4 74.6(9) 2_666 2_666 ?
C17 Cu2 Cu5 128.8(11) 2_666 . ?
C17 Cu2 C32 118.5(10) 2_666 . ?
C20 Cu2 Cu3 98.24(18) . . ?
C20 Cu2 Cu4 104.56(17) . . ?
C20 Cu2 Cu4 159.43(18) . 2_666 ?
C20 Cu2 Cu5 50.03(16) . . ?
C20 Cu2 Cu1 39.10(17) . . ?
C20 Cu2 C32 105.9(3) . . ?
C20 Cu2 C10 122.1(5) . 2_666 ?
C20 Cu2 C17 126.0(9) . 2_666 ?
Cu4 Cu7 Cu3 62.03(5) . 2_666 ?
C6 Cu7 Cu3 104.4(3) . 2_666 ?
C6 Cu7 Cu4 47.5(3) . . ?
C6 Cu7 C32 105.6(4) . 2_666 ?
C6 Cu7 C1C 33.1(7) . . ?
O8 Cu7 Cu3 101.7(3) . 2_666 ?
O8 Cu7 Cu4 161.8(3) . . ?
O8 Cu7 C6 139.7(4) . . ?
O8 Cu7 C32 114.6(4) . 2_666 ?
O8 Cu7 C5 109.8(15) . . ?
O8 Cu7 C1C 110.5(7) . . ?
C32 Cu7 Cu3 45.6(3) 2_666 2_666 ?
C32 Cu7 Cu4 61.1(2) 2_666 . ?
C5 Cu7 Cu3 135.9(17) . 2_666 ?
C5 Cu7 Cu4 80.7(15) . . ?
C5 Cu7 C6 33.6(15) . . ?
C5 Cu7 C32 133.3(16) . 2_666 ?
C1C Cu7 Cu3 135.6(8) . 2_666 ?
C1C Cu7 Cu4 80.1(7) . . ?
C1C Cu7 C32 132.5(8) . 2_666 ?
O35 Cu1 Cu2 111.6(2) . . ?
O35 Cu1 Cu34 56.6(2) . . ?
Cu34 Cu1 Cu2 87.53(13) . . ?
O46 Cu1 Cu2 142.2(7) . . ?
O46 Cu1 O35 91.1(7) . . ?
O46 Cu1 Cu34 80.2(6) . . ?
O46 Cu1 C1I 105.3(7) . . ?
C20 Cu1 Cu2 44.97(19) . . ?
C20 Cu1 O35 130.1(3) . . ?
C20 Cu1 Cu34 132.5(3) . . ?
C20 Cu1 O46 135.7(7) . . ?
C20 Cu1 C1I 30.4(3) . . ?
C1I Cu1 Cu2 66.3(4) . . ?
C1I Cu1 O35 154.4(5) . . ?
C1I Cu1 Cu34 144.4(5) . . ?
C36 O37 Cu3 123.4(7) . . ?
Cu1 O35 Cu34 71.6(3) . . ?
C36 O35 Cu1 138.0(7) . . ?
C36 O35 Cu34 111.5(6) . . ?
Cu4 C6 Cu5 79.9(4) . . ?
Cu4 C6 Cu7 82.2(4) . . ?
Cu5 C6 Cu7 149.9(6) . . ?
C5 C6 Cu4 154(3) . . ?
C5 C6 Cu5 126(3) . . ?
C5 C6 Cu7 73(3) . . ?
C1C C6 Cu4 157.5(17) . . ?
C1C C6 Cu5 122.5(16) . . ?
C1C C6 Cu7 77.9(15) . . ?
C40 N41 Cu5 121.2(7) . 2_566 ?
C42 N41 Cu5 121.7(8) . 2_566 ?
C42 N41 C40 115.8(9) . . ?
O37 C36 O35 126.2(9) . . ?
O37 C36 C38 116.1(10) . . ?
O35 C36 C38 117.6(9) . . ?
C9 O8 Cu7 129.7(10) . . ?
C39 C38 C36 119.4(10) . . ?
C43 C38 C36 123.1(9) . . ?
C43 C38 C39 117.6(9) . . ?
C38 C39 H39 121.1 . . ?
C40 C39 C38 117.7(11) . . ?
C40 C39 H39 121.1 . . ?
C38 C43 H43 119.7 . . ?
C38 C43 C42 120.5(10) . . ?
C42 C43 H43 119.7 . . ?
Cu3 C26 Cu2 126.5(4) . 2_666 ?
Cu4 C26 Cu3 85.0(4) . . ?
Cu4 C26 Cu2 84.7(3) . 2_666 ?
C10 C26 Cu3 117.7(12) . . ?
C10 C26 Cu4 157.0(12) . . ?
C10 C26 Cu2 78.7(10) . 2_666 ?
C17 C26 Cu3 125(2) . . ?
C17 C26 Cu4 148(2) . . ?
C17 C26 Cu2 85(2) . 2_666 ?
N41 C40 C39 124.3(10) . . ?
N41 C40 H40 117.8 . . ?
C39 C40 H40 117.8 . . ?
Cu3 C32 Cu4 75.6(3) . 2_666 ?
Cu3 C32 Cu2 77.9(3) . . ?
Cu3 C32 Cu7 81.1(4) . 2_666 ?
Cu3 C32 Cu34 104.5(4) . . ?
Cu2 C32 Cu4 67.7(2) . 2_666 ?
Cu7 C32 Cu4 68.6(3) 2_666 2_666 ?
Cu7 C32 Cu2 134.9(4) 2_666 . ?
C33 C32 Cu3 171.6(8) . . ?
C33 C32 Cu4 112.4(7) . 2_666 ?
C33 C32 Cu2 102.4(8) . . ?
C33 C32 Cu7 103.9(8) . 2_666 ?
C33 C32 Cu34 68.5(7) . . ?
Cu34 C32 Cu4 165.1(5) . 2_666 ?
Cu34 C32 Cu2 127.2(5) . . ?
Cu34 C32 Cu7 96.5(4) . 2_666 ?
N41 C42 C43 123.9(11) . . ?
N41 C42 H42 118.1 . . ?
C43 C42 H42 118.1 . . ?
C32 C33 C54 163.2(11) . . ?
C32 C33 Cu34 76.1(7) . . ?
C54 C33 Cu34 119.6(8) . . ?
C33 C54 C55 108.2(10) . . ?
C33 C54 C57 109.0(10) . . ?
C33 C54 C56 109.0(12) . . ?
C57 C54 C55 109.6(12) . . ?
C57 C54 C56 112.8(13) . . ?
C56 C54 C55 108.2(11) . . ?
C54 C55 H55A 109.5 . . ?
C54 C55 H55B 109.5 . . ?
C54 C55 H55C 109.5 . . ?
H55A C55 H55B 109.5 . . ?
H55A C55 H55C 109.5 . . ?
H55B C55 H55C 109.5 . . ?
O8 C9 C11 113.9(13) . . ?
O10 C9 O8 131.7(14) . . ?
O10 C9 C11 114.2(12) . . ?
C54 C57 H57A 109.5 . . ?
C54 C57 H57B 109.5 . . ?
C54 C57 H57C 109.5 . . ?
H57A C57 H57B 109.5 . . ?
H57A C57 H57C 109.5 . . ?
H57B C57 H57C 109.5 . . ?
C54 C56 H56A 109.5 . . ?
C54 C56 H56B 109.5 . . ?
C54 C56 H56C 109.5 . . ?
H56A C56 H56B 109.5 . . ?
H56A C56 H56C 109.5 . . ?
H56B C56 H56C 109.5 . . ?
O35 Cu34 Cu1 51.8(2) . . ?
C32 Cu34 Cu1 77.3(3) . . ?
C32 Cu34 O35 99.0(4) . . ?
C33 Cu34 Cu1 84.7(4) . . ?
C33 Cu34 O35 127.0(4) . . ?
C33 Cu34 C32 35.4(4) . . ?
C33 Cu34 O44 116.2(6) . . ?
O44 Cu34 Cu1 86.6(6) . . ?
O44 Cu34 O35 92.5(5) . . ?
O44 Cu34 C32 147.7(6) . . ?
C45 O46 Cu1 119(2) . . ?
C45 O44 Cu34 111(2) . . ?
O46 C45 O44 142(4) . . ?
O46 C45 C47 107(3) . . ?
O44 C45 C47 111(3) . . ?
C49 N50 Cu51 122.7(17) . . ?
C52 N50 Cu51 115.0(17) . . ?
C52 N50 C49 121(2) . . ?
N50 C49 H49 120.2 . . ?
N50 C49 C48 119.6(17) . . ?
C48 C49 H49 120.2 . . ?
C49 C48 H48 120.4 . . ?
C47 C48 C49 119.3(14) . . ?
C47 C48 H48 120.4 . . ?
C48 C47 C45 120(2) . . ?
C48 C47 C53 120.5(13) . . ?
C53 C47 C45 119(2) . . ?
C47 C53 H53 121.1 . . ?
C47 C53 C52 117.7(14) . . ?
C52 C53 H53 121.1 . . ?
N50 C52 C53 121.1(17) . . ?
N50 C52 H52 119.5 . . ?
C53 C52 H52 119.5 . . ?
F12 C11 C9 108(4) . . ?
F12 C11 F14 106(2) . . ?
F14 C11 C9 111(3) . . ?
F13 C11 C9 115(3) . . ?
F13 C11 F12 109(2) . . ?
F13 C11 F14 108(2) . . ?
F14A C11 C9 114.8(13) . . ?
F12A C11 C9 116.6(14) . . ?
F12A C11 F14A 98.6(19) . . ?
F13A C11 C9 114.2(12) . . ?
F13A C11 F14A 106.5(18) . . ?
F13A C11 F12A 104.4(17) . . ?
H2A C2 H2B 109.5 . . ?
H2A C2 H2C 109.5 . . ?
H2B C2 H2C 109.5 . . ?
C3 C2 H2A 109.5 . . ?
C3 C2 H2B 109.5 . . ?
C3 C2 H2C 109.5 . . ?
C2 C3 C4 111.6(19) . . ?
C2 C3 C5 109.2(19) . . ?
C2 C3 C1 109.6(19) . . ?
C4 C3 C5 108(2) . . ?
C4 C3 C1 110(2) . . ?
C5 C3 C1 109(2) . . ?
C3 C4 H4A 109.5 . . ?
C3 C4 H4B 109.5 . . ?
C3 C4 H4C 109.5 . . ?
H4A C4 H4B 109.5 . . ?
H4A C4 H4C 109.5 . . ?
H4B C4 H4C 109.5 . . ?
C6 C5 Cu7 73(2) . . ?
C6 C5 C3 159(5) . . ?
C3 C5 Cu7 125(4) . . ?
C3 C1 H1A 109.5 . . ?
C3 C1 H1B 109.5 . . ?
C3 C1 H1C 109.5 . . ?
H1A C1 H1B 109.5 . . ?
H1A C1 H1C 109.5 . . ?
H1B C1 H1C 109.5 . . ?
H7A C7 H7B 109.5 . . ?
H7A C7 H7C 109.5 . . ?
H7B C7 H7C 109.5 . . ?
C8 C7 H7A 109.5 . . ?
C8 C7 H7B 109.5 . . ?
C8 C7 H7C 109.5 . . ?
C7 C8 C12 113.8(13) . . ?
C7 C8 C13 109.4(12) . . ?
C10 C8 C7 108.6(11) . . ?
C10 C8 C12 108.4(12) . . ?
C10 C8 C13 107.3(12) . . ?
C12 C8 C13 109.2(13) . . ?
C26 C10 Cu2 67.8(9) . 2_666 ?
C26 C10 C8 168.0(18) . . ?
C8 C10 Cu2 124.2(12) . 2_666 ?
C8 C12 H12A 109.5 . . ?
C8 C12 H12B 109.5 . . ?
C8 C12 H12C 109.5 . . ?
H12A C12 H12B 109.5 . . ?
H12A C12 H12C 109.5 . . ?
H12B C12 H12C 109.5 . . ?
C8 C13 H13A 109.5 . . ?
C8 C13 H13B 109.5 . . ?
C8 C13 H13C 109.5 . . ?
H13A C13 H13B 109.5 . . ?
H13A C13 H13C 109.5 . . ?
H13B C13 H13C 109.5 . . ?
H14A C14 H14B 109.5 . . ?
H14A C14 H14C 109.5 . . ?
H14B C14 H14C 109.5 . . ?
C15 C14 H14A 109.5 . . ?
C15 C14 H14B 109.5 . . ?
C15 C14 H14C 109.5 . . ?
C14 C15 C18 107.9(17) . . ?
C16 C15 C14 112.6(18) . . ?
C16 C15 C17 108.7(19) . . ?
C16 C15 C18 107.6(18) . . ?
C17 C15 C14 109.9(18) . . ?
C17 C15 C18 110.2(19) . . ?
C15 C16 H16A 109.5 . . ?
C15 C16 H16B 109.5 . . ?
C15 C16 H16C 109.5 . . ?
H16A C16 H16B 109.5 . . ?
H16A C16 H16C 109.5 . . ?
H16B C16 H16C 109.5 . . ?
C26 C17 Cu2 62.9(18) . 2_666 ?
C26 C17 C15 162(4) . . ?
C15 C17 Cu2 130(3) . 2_666 ?
C15 C18 H18A 109.5 . . ?
C15 C18 H18B 109.5 . . ?
C15 C18 H18C 109.5 . . ?
H18A C18 H18B 109.5 . . ?
H18A C18 H18C 109.5 . . ?
H18B C18 H18C 109.5 . . ?
H19A C19 H19B 109.5 . . ?
H19A C19 H19C 109.5 . . ?
H19B C19 H19C 109.5 . . ?
C1A C19 H19A 109.5 . . ?
C1A C19 H19B 109.5 . . ?
C1A C19 H19C 109.5 . . ?
C19 C1A C1C 111.7(14) . . ?
C19 C1A C1D 110.5(15) . . ?
C1B C1A C19 116.1(15) . . ?
C1B C1A C1C 102.5(14) . . ?
C1B C1A C1D 109.0(16) . . ?
C1C C1A C1D 106.4(15) . . ?
C1A C1B H1BA 109.5 . . ?
C1A C1B H1BB 109.5 . . ?
C1A C1B H1BC 109.5 . . ?
H1BA C1B H1BB 109.5 . . ?
H1BA C1B H1BC 109.5 . . ?
H1BB C1B H1BC 109.5 . . ?
C6 C1C Cu7 69.0(11) . . ?
C6 C1C C1A 167(2) . . ?
C1A C1C Cu7 122.6(15) . . ?
C1A C1D H1DA 109.5 . . ?
C1A C1D H1DB 109.5 . . ?
C1A C1D H1DC 109.5 . . ?
H1DA C1D H1DB 109.5 . . ?
H1DA C1D H1DC 109.5 . . ?
H1DB C1D H1DC 109.5 . . ?
Cu5 C20 Cu2 76.5(2) . . ?
Cu1 C20 Cu5 109.0(3) . . ?
Cu1 C20 Cu2 95.9(3) . . ?
C1I C20 Cu5 154.7(11) . . ?
C1I C20 Cu2 126.1(10) . . ?
C1I C20 Cu1 82.0(11) . . ?
H1EA C1E H1EB 109.5 . . ?
H1EA C1E H1EC 109.5 . . ?
H1EB C1E H1EC 109.5 . . ?
C1F C1E H1EA 109.5 . . ?
C1F C1E H1EB 109.5 . . ?
C1F C1E H1EC 109.5 . . ?
C1E C1F C1H 106.0(13) . . ?
C1G C1F C1E 110.0(14) . . ?
C1G C1F C1H 113.9(15) . . ?
C1G C1F C1I 111.5(14) . . ?
C1I C1F C1E 105.4(13) . . ?
C1I C1F C1H 109.7(14) . . ?
C1F C1G H1GA 109.5 . . ?
C1F C1G H1GB 109.5 . . ?
C1F C1G H1GC 109.5 . . ?
H1GA C1G H1GB 109.5 . . ?
H1GA C1G H1GC 109.5 . . ?
H1GB C1G H1GC 109.5 . . ?
C1F C1H H1HA 109.5 . . ?
C1F C1H H1HB 109.5 . . ?
C1F C1H H1HC 109.5 . . ?
H1HA C1H H1HB 109.5 . . ?
H1HA C1H H1HC 109.5 . . ?
H1HB C1H H1HC 109.5 . . ?
C20 C1I Cu1 67.6(9) . . ?
C20 C1I C1F 154.2(18) . . ?
C1F C1I Cu1 127.6(11) . . ?

loop_
_geom_bond_atom_site_label_1
_geom_bond_atom_site_label_2
_geom_bond_distance
_geom_bond_site_symmetry_2
_geom_bond_publ_flag
Cu3 Cu4 2.6726(17) . ?
Cu3 Cu4 2.7350(15) 2_666 ?
Cu3 Cu2 2.6926(17) . ?
Cu3 Cu7 2.6779(18) 2_666 ?
Cu3 O37 2.014(6) . ?
Cu3 C26 2.039(9) . ?
Cu3 C32 1.936(10) . ?
Cu4 Cu3 2.7350(15) 2_666 ?
Cu4 Cu5 2.5329(17) . ?
Cu4 Cu2 2.8853(18) . ?
Cu4 Cu2 2.6728(17) 2_666 ?
Cu4 Cu7 2.6293(18) . ?
Cu4 C6 1.955(11) . ?
Cu4 C26 1.913(9) . ?
Cu4 C32 2.471(9) 2_666 ?
Cu5 Cu2 2.6166(19) . ?
Cu5 C6 1.987(11) . ?
Cu5 N41 2.005(8) 2_566 ?
Cu5 C20 2.062(6) . ?
Cu2 Cu4 2.6728(17) 2_666 ?
Cu2 Cu1 3.041(3) . ?
Cu2 C26 2.051(9) 2_666 ?
Cu2 C32 2.320(10) . ?
Cu2 C10 2.172(18) 2_666 ?
Cu2 C17 2.30(4) 2_666 ?
Cu2 C20 2.161(6) . ?
Cu7 Cu3 2.6778(18) 2_666 ?
Cu7 C6 2.043(10) . ?
Cu7 O8 1.932(9) . ?
Cu7 C32 2.174(10) 2_666 ?
Cu7 C5 2.04(6) . ?
Cu7 C1C 2.14(2) . ?
Cu1 O35 2.218(9) . ?
Cu1 Cu34 2.679(7) . ?
Cu1 O46 2.02(2) . ?
Cu1 C20 1.928(6) . ?
Cu1 C1I 2.065(17) . ?
O37 C36 1.244(12) . ?
O35 C36 1.252(13) . ?
O35 Cu34 2.358(8) . ?
C6 C5 1.18(4) . ?
C6 C1C 1.19(2) . ?
N41 Cu5 2.005(8) 2_566 ?
N41 C40 1.350(15) . ?
N41 C42 1.314(13) . ?
C36 C38 1.512(13) . ?
O8 C9 1.215(14) . ?
C38 C39 1.406(14) . ?
C38 C43 1.346(15) . ?
C39 H39 0.9300 . ?
C39 C40 1.359(16) . ?
C43 H43 0.9300 . ?
C43 C42 1.360(14) . ?
C26 Cu2 2.051(9) 2_666 ?
C26 C10 1.223(17) . ?
C26 C17 1.23(3) . ?
C40 H40 0.9300 . ?
C32 Cu4 2.471(9) 2_666 ?
C32 Cu7 2.174(10) 2_666 ?
C32 C33 1.256(14) . ?
C32 Cu34 2.106(9) . ?
C42 H42 0.9300 . ?
C33 C54 1.482(16) . ?
C33 Cu34 2.019(11) . ?
O10 C9 1.175(15) . ?
C54 C55 1.564(17) . ?
C54 C57 1.517(18) . ?
C54 C56 1.52(2) . ?
C55 H55A 0.9600 . ?
C55 H55B 0.9600 . ?
C55 H55C 0.9600 . ?
C9 C11 1.49(2) . ?
C57 H57A 0.9600 . ?
C57 H57B 0.9600 . ?
C57 H57C 0.9600 . ?
C56 H56A 0.9600 . ?
C56 H56B 0.9600 . ?
C56 H56C 0.9600 . ?
Cu34 O44 2.024(19) . ?
O46 C45 1.17(3) . ?
O44 C45 1.18(3) . ?
C45 C47 1.68(4) . ?
Cu51 N50 2.02(2) . ?
N50 C49 1.332(14) . ?
N50 C52 1.324(14) . ?
C49 H49 0.9300 . ?
C49 C48 1.381(13) . ?
C48 H48 0.9300 . ?
C48 C47 1.364(12) . ?
C47 C53 1.365(12) . ?
C53 H53 0.9300 . ?
C53 C52 1.382(12) . ?
C52 H52 0.9300 . ?
C11 F12 1.283(13) . ?
C11 F14 1.311(13) . ?
C11 F13 1.274(13) . ?
C11 F14A 1.282(14) . ?
C11 F12A 1.277(13) . ?
C11 F13A 1.265(13) . ?
C2 H2A 0.9600 . ?
C2 H2B 0.9600 . ?
C2 H2C 0.9600 . ?
C2 C3 1.544(14) . ?
C3 C4 1.544(14) . ?
C3 C5 1.548(14) . ?
C3 C1 1.558(14) . ?
C4 H4A 0.9600 . ?
C4 H4B 0.9600 . ?
C4 H4C 0.9600 . ?
C1 H1A 0.9600 . ?
C1 H1B 0.9600 . ?
C1 H1C 0.9600 . ?
C7 H7A 0.9600 . ?
C7 H7B 0.9600 . ?
C7 H7C 0.9600 . ?
C7 C8 1.528(11) . ?
C8 C10 1.528(11) . ?
C8 C12 1.537(12) . ?
C8 C13 1.545(12) . ?
C10 Cu2 2.172(18) 2_666 ?
C12 H12A 0.9600 . ?
C12 H12B 0.9600 . ?
C12 H12C 0.9600 . ?
C13 H13A 0.9600 . ?
C13 H13B 0.9600 . ?
C13 H13C 0.9600 . ?
C14 H14A 0.9600 . ?
C14 H14B 0.9600 . ?
C14 H14C 0.9600 . ?
C14 C15 1.541(13) . ?
C15 C16 1.536(13) . ?
C15 C17 1.538(13) . ?
C15 C18 1.556(14) . ?
C16 H16A 0.9600 . ?
C16 H16B 0.9600 . ?
C16 H16C 0.9600 . ?
C17 Cu2 2.30(4) 2_666 ?
C18 H18A 0.9600 . ?
C18 H18B 0.9600 . ?
C18 H18C 0.9600 . ?
C19 H19A 0.9600 . ?
C19 H19B 0.9600 . ?
C19 H19C 0.9600 . ?
C19 C1A 1.537(12) . ?
C1A C1B 1.528(12) . ?
C1A C1C 1.540(12) . ?
C1A C1D 1.556(12) . ?
C1B H1BA 0.9600 . ?
C1B H1BB 0.9600 . ?
C1B H1BC 0.9600 . ?
C1D H1DA 0.9600 . ?
C1D H1DB 0.9600 . ?
C1D H1DC 0.9600 . ?
C20 C1I 1.055(9) . ?
C1E H1EA 0.9600 . ?
C1E H1EB 0.9600 . ?
C1E H1EC 0.9600 . ?
C1E C1F 1.563(12) . ?
C1F C1G 1.558(12) . ?
C1F C1H 1.571(12) . ?
C1F C1I 1.559(12) . ?
C1G H1GA 0.9600 . ?
C1G H1GB 0.9600 . ?
C1G H1GC 0.9600 . ?
C1H H1HA 0.9600 . ?
C1H H1HB 0.9600 . ?
C1H H1HC 0.9600 . ?

loop_
_geom_torsion_atom_site_label_1
_geom_torsion_atom_site_label_2
_geom_torsion_atom_site_label_3
_geom_torsion_atom_site_label_4
_geom_torsion
_geom_torsion_site_symmetry_1
_geom_torsion_site_symmetry_2
_geom_torsion_site_symmetry_3
_geom_torsion_site_symmetry_4
_geom_torsion_publ_flag
Cu3 O37 C36 O35 6.7(15) . . . . ?
Cu3 O37 C36 C38 -174.7(6) . . . . ?
Cu3 C26 C10 Cu2 -125.4(7) . . . 2_666 ?
Cu3 C26 C10 C8 54(9) . . . . ?
Cu3 C26 C17 Cu2 -131.7(16) . . . 2_666 ?
Cu3 C26 C17 C15 8(13) . . . . ?
Cu4 C6 C5 Cu7 -22(7) . . . . ?
Cu4 C6 C5 C3 127(12) . . . . ?
Cu4 C6 C1C Cu7 -28(5) . . . . ?
Cu4 C6 C1C C1A 179(8) . . . . ?
Cu4 C26 C10 Cu2 45(3) . . . 2_666 ?
Cu4 C26 C10 C8 -136(7) . . . . ?
Cu4 C26 C17 Cu2 72(4) . . . 2_666 ?
Cu4 C26 C17 C15 -149(9) . . . . ?
Cu4 C32 C33 C54 -3(4) 2_666 . . . ?
Cu4 C32 C33 Cu34 -163.9(6) 2_666 . . . ?
Cu5 C6 C5 Cu7 154.2(17) . . . . ?
Cu5 C6 C5 C3 -57(17) . . . . ?
Cu5 C6 C1C Cu7 155.9(11) . . . . ?
Cu5 C6 C1C C1A 3(13) . . . . ?
Cu5 N41 C40 C39 -166.4(11) 2_566 . . . ?
Cu5 N41 C42 C43 166.7(9) 2_566 . . . ?
Cu5 C20 C1I Cu1 118(2) . . . . ?
Cu5 C20 C1I C1F -13(6) . . . . ?
Cu2 C26 C10 C8 179(100) 2_666 . . . ?
Cu2 C26 C17 C15 140(12) 2_666 . . . ?
Cu2 C32 C33 C54 -74(4) . . . . ?
Cu2 C32 C33 Cu34 125.3(4) . . . . ?
Cu2 C20 C1I Cu1 -91.5(9) . . . . ?
Cu2 C20 C1I C1F 137(3) . . . . ?
Cu7 C6 C5 C3 149(16) . . . . ?
Cu7 C6 C1C C1A -152(12) . . . . ?
Cu7 O8 C9 O10 7(2) . . . . ?
Cu7 O8 C9 C11 -167.9(9) . . . . ?
Cu7 C32 C33 C54 69(4) 2_666 . . . ?
Cu7 C32 C33 Cu34 -91.6(5) 2_666 . . . ?
Cu1 O35 C36 O37 29.1(17) . . . . ?
Cu1 O35 C36 C38 -149.5(8) . . . . ?
Cu1 O46 C45 O44 12(7) . . . . ?
Cu1 O46 C45 C47 -175(2) . . . . ?
Cu1 C20 C1I C1F -132(4) . . . . ?
O37 C36 C38 C39 178.5(10) . . . . ?
O37 C36 C38 C43 -1.8(15) . . . . ?
O35 C36 C38 C39 -2.8(15) . . . . ?
O35 C36 C38 C43 177.0(11) . . . . ?
C36 C38 C39 C40 175.9(11) . . . . ?
C36 C38 C43 C42 -175.4(11) . . . . ?
O8 C9 C11 F12 121(3) . . . . ?
O8 C9 C11 F14 6(3) . . . . ?
O8 C9 C11 F13 -117(4) . . . . ?
O8 C9 C11 F14A 68(2) . . . . ?
O8 C9 C11 F12A -177(3) . . . . ?
O8 C9 C11 F13A -55(2) . . . . ?
C38 C39 C40 N41 1(2) . . . . ?
C38 C43 C42 N41 -2.2(19) . . . . ?
C39 C38 C43 C42 4.4(17) . . . . ?
C43 C38 C39 C40 -3.9(18) . . . . ?
C40 N41 C42 C43 -0.6(18) . . . . ?
C32 C33 C54 C55 2(4) . . . . ?
C32 C33 C54 C57 121(4) . . . . ?
C32 C33 C54 C56 -116(4) . . . . ?
C42 N41 C40 C39 1.0(19) . . . . ?
O10 C9 C11 F12 -54(4) . . . . ?
O10 C9 C11 F14 -170(3) . . . . ?
O10 C9 C11 F13 67(4) . . . . ?
O10 C9 C11 F14A -107(2) . . . . ?
O10 C9 C11 F12A 7(3) . . . . ?
O10 C9 C11 F13A 129(2) . . . . ?
Cu34 O35 C36 O37 -56.9(13) . . . . ?
Cu34 O35 C36 C38 124.5(8) . . . . ?
Cu34 C32 C33 C54 160(4) . . . . ?
Cu34 C33 C54 C55 159.5(9) . . . . ?
Cu34 C33 C54 C57 -81.4(13) . . . . ?
Cu34 C33 C54 C56 42.0(14) . . . . ?
Cu34 O44 C45 O46 -8(6) . . . . ?
Cu34 O44 C45 C47 179(2) . . . . ?
O46 C45 C47 C48 165(3) . . . . ?
O46 C45 C47 C53 -12(4) . . . . ?
O44 C45 C47 C48 -20(4) . . . . ?
O44 C45 C47 C53 164(3) . . . . ?
C45 C47 C53 C52 177(3) . . . . ?
Cu51 N50 C49 C48 -171(2) . . . . ?
Cu51 N50 C52 C53 178(2) . . . . ?
N50 C49 C48 C47 -2(2) . . . . ?
C49 N50 C52 C53 11(4) . . . . ?
C49 C48 C47 C45 -172(3) . . . . ?
C49 C48 C47 C53 4(4) . . . . ?
C48 C47 C53 C52 1(5) . . . . ?
C47 C53 C52 N50 -9(4) . . . . ?
C52 N50 C49 C48 -5(2) . . . . ?
C2 C3 C5 Cu7 -100(4) . . . . ?
C2 C3 C5 C6 117(15) . . . . ?
C4 C3 C5 Cu7 139(4) . . . . ?
C4 C3 C5 C6 -4(16) . . . . ?
C1 C3 C5 Cu7 20(5) . . . . ?
C1 C3 C5 C6 -123(15) . . . . ?
C7 C8 C10 Cu2 -60.3(16) . . . 2_666 ?
C7 C8 C10 C26 121(8) . . . . ?
C12 C8 C10 Cu2 63.8(18) . . . 2_666 ?
C12 C8 C10 C26 -115(8) . . . . ?
C13 C8 C10 Cu2 -178.4(13) . . . 2_666 ?
C13 C8 C10 C26 3(9) . . . . ?
C14 C15 C17 Cu2 -16(3) . . . 2_666 ?
C14 C15 C17 C26 -147(11) . . . . ?
C16 C15 C17 Cu2 -140(3) . . . 2_666 ?
C16 C15 C17 C26 89(11) . . . . ?
C18 C15 C17 Cu2 102(3) . . . 2_666 ?
C18 C15 C17 C26 -29(12) . . . . ?
C19 C1A C1C Cu7 -65(3) . . . . ?
C19 C1A C1C C6 84(12) . . . . ?
C1B C1A C1C Cu7 170(2) . . . . ?
C1B C1A C1C C6 -41(12) . . . . ?
C1D C1A C1C Cu7 56(3) . . . . ?
C1D C1A C1C C6 -155(12) . . . . ?
C1E C1F C1I Cu1 69.7(17) . . . . ?
C1E C1F C1I C20 -171(4) . . . . ?
C1G C1F C1I Cu1 -171.0(14) . . . . ?
C1G C1F C1I C20 -52(4) . . . . ?
C1H C1F C1I Cu1 -44(2) . . . . ?
C1H C1F C1I C20 75(4) . . . . ?
